data_2004212
loop_
_publ_author_name
'Garcia, J. G.'
'Ramos, B.'
'Rodriguez, A.'
'Fronczek, F. R.'

_publ_section_title
;
 1,1-Diphenyl-3-propyn-1-ol
;
_journal_issue 12
_journal_name_full 'Acta Crystallographica Section C'
_journal_page_first 2674
_journal_page_last 2676
_journal_paper_doi 10.1107/S0108270195008171
_journal_volume 51
_journal_year 1995
_chemical_formula_moiety 'C15 H12 O1'
_chemical_formula_sum 'C15 H12 O'
_chemical_formula_weight 208.26
_chemical_name_systematic 3,3-diphenyl-1-propyn-3-ol
_space_group_IT_number 14
_space_group_name_Hall '-P 2yn'
_space_group_name_H-M_alt 'P 1 21/n 1'
_symmetry_cell_setting monoclinic
_symmetry_space_group_name_Hall '-P 2yn'
_symmetry_space_group_name_H-M 'P 1 21/n 1'
_atom_type_scat_source IntTabIV
_cell_angle_alpha 90.00
_cell_angle_beta 108.690(10)
_cell_angle_gamma 90.00
_cell_formula_units_Z 4
_cell_length_a 12.1310(10)
_cell_length_b 6.1670(5)
_cell_length_c 16.507(2)
_cell_measurement_reflns_used 25
_cell_measurement_temperature 296
_cell_measurement_theta_max 30
_cell_measurement_theta_min 26
_cell_volume 1169.8(2)
_computing_cell_refinement CAD-4
_computing_data_collection 'CAD-4 (Enraf-Nonius, 1977)'
_computing_data_reduction 'PROCESS MolEN (Fair, 1990)'
_computing_molecular_graphics 'ORTEPII (Johnson, 1976)'
_computing_publication_material 'CIF in MolEN (Fair, 1990)'
_computing_structure_refinement 'LSFM MolEN (Fair, 1990)'
_computing_structure_solution 'MULTAN (Main et al., 1980) (direct methods)'
_diffrn_measurement_device Enraf_Nonius_CAD4
_diffrn_measurement_method \q/2\q
_diffrn_radiation_type CuK\a
_diffrn_radiation_wavelength 1.54184
_diffrn_reflns_av_R_equivalents 0.031
_diffrn_reflns_limit_h_max 15
_diffrn_reflns_limit_h_min 0
_diffrn_reflns_limit_k_max 7
_diffrn_reflns_limit_k_min 0
_diffrn_reflns_limit_l_max 19
_diffrn_reflns_limit_l_min -20
_diffrn_reflns_number 2750
_diffrn_reflns_theta_max 74.92
_diffrn_standards_decay_% -11.5
_diffrn_standards_interval_time 120
_diffrn_standards_number 3
_exptl_absorpt_coefficient_mu 0.534
_exptl_absorpt_correction_T_max 0.9962
_exptl_absorpt_correction_T_min 0.9316
_exptl_absorpt_correction_type 'empirical, \y scans (North, Phillips & Mathews, 1968)'
_exptl_crystal_colour colourless
_exptl_crystal_density_diffrn 1.182
_exptl_crystal_description needle_fragment
_exptl_crystal_F_000 440
_exptl_crystal_size_max 0.20
_exptl_crystal_size_mid 0.20
_exptl_crystal_size_min 0.13
_refine_diff_density_max 0.14
_refine_diff_density_min -0.13
_refine_ls_abs_structure_details
;
?
;
_refine_ls_extinction_coef 0.232E-4(2)
_refine_ls_extinction_method isotropic_(Zachariasen,_1963)
_refine_ls_goodness_of_fit_obs 2.566
_refine_ls_hydrogen_treatment 'H atoms refined isotropically'
_refine_ls_number_parameters 194
_refine_ls_number_reflns 1712
_refine_ls_R_factor_obs 0.045
_refine_ls_shift/esd_max 0.021
_refine_ls_structure_factor_coef F
_refine_ls_weighting_details 'w = 4Fo^2^/[\s^2^(Fo^2^) + 0.0004 Fo^4^]'
_refine_ls_weighting_scheme calc
_refine_ls_wR_factor_obs 0.054
_reflns_number_observed 1712
_reflns_number_total 2240
_reflns_observed_criterion >3.0\s(I)
_cod_data_source_file bk1146.cif
_cod_data_source_block diphenylpropynol
_cod_depositor_comments
;
The following automatic conversions were performed:

'_refine_ls_weighting_scheme' value '4Fo^2^/[\s^2^(Fo^2^) + 0.0004
Fo^4^]' was changed to 'calc'. New tag '_refine_ls_weighting_details'
was created. The value of the new tag was set to 'w =
4Fo^2^/[\s^2^(Fo^2^) + 0.0004 Fo^4^]'.

Automatic conversion script
Id: cif_fix_values 3143 2015-03-26 13:38:13Z robertas 
;
_cod_original_cell_volume 1169.8(4)
_cod_original_sg_symbol_H-M 'P 21/n'
_cod_original_formula_sum 'C15 H12 O1'
_cod_database_code 2004212

loop_
_space_group_symop_id
_space_group_symop_operation_xyz
1 x,y,z
2 -x+1/2,y+1/2,-z+1/2
3 -x,-y,-z
4 x+1/2,-y+1/2,z+1/2

loop_
_atom_site_aniso_label
_atom_site_aniso_U_11
_atom_site_aniso_U_22
_atom_site_aniso_U_33
_atom_site_aniso_U_12
_atom_site_aniso_U_13
_atom_site_aniso_U_23
O1 0.0637(5) 0.0548(7) 0.0707(6) -0.0150(5) 0.0244(5) 0.0018(6)
C1 0.0403(6) 0.0430(9) 0.0446(6) -0.0026(6) 0.0129(5) 0.0002(6)
C2 0.0416(6) 0.0640(10) 0.0439(6) 0.0014(7) 0.0120(5) -0.0038(7)
C3 0.0574(8) 0.0870(10) 0.0640(10) 0.0204(9) 0.0100(8) -0.0040(10)
C4 0.0430(6) 0.0534(9) 0.0380(6) -0.0009(7) 0.0149(5) 0.0021(6)
C5 0.0606(9) 0.0750(10) 0.0575(9) 0.0100(10) 0.0059(7) 0.0060(10)
C6 0.0630(10) 0.113(2) 0.0650(10) 0.0140(10) -0.0024(9) 0.0180(10)
C7 0.0627(9) 0.130(2) 0.0395(7) -0.0210(10) 0.0058(7) 0.0030(10)
C8 0.0740(9) 0.0900(10) 0.0439(7) -0.0210(10) 0.0172(7) -0.0127(9)
C9 0.0580(7) 0.0610(10) 0.0460(7) -0.0056(8) 0.0174(6) -0.0066(8)
C10 0.0379(6) 0.0590(10) 0.0418(6) 0.0018(7) 0.0091(5) -0.0042(7)
C11 0.0648(9) 0.0780(10) 0.0718(9) -0.0044(9) 0.0224(7) -0.0273(9)
C12 0.0790(10) 0.137(2) 0.0800(10) -0.0010(10) 0.0265(9) -0.0520(10)
C13 0.0691(9) 0.180(2) 0.0591(8) 0.0090(10) 0.0302(6) -0.0240(10)
C14 0.0794(9) 0.135(2) 0.0682(9) -0.0090(10) 0.0404(7) 0.0050(10)
C15 0.0661(8) 0.0820(10) 0.0571(8) -0.0127(9) 0.0295(6) -0.0052(9)

loop_
_atom_site_label
_atom_site_fract_x
_atom_site_fract_y
_atom_site_fract_z
_atom_site_U_iso_or_equiv
_atom_site_thermal_displace_type
O1 .55026(9) .6516(2) .64473(7) .0624(3) Uani
C1 .50150(10) .4492(3) .65840(9) .0428(4) Uani
C2 .59380(10) .2828(3) .68246(9) .0501(4) Uani
C3 .66780(10) .1537(4) .70500(10) .0717(6) Uani
C4 .40160(10) .3851(3) .57852(8) .0443(4) Uani
C5 .31830(10) .5401(3) .54150(10) .0674(6) Uani
C6 .2248(2) .4888(4) .47060(10) .0858(7) Uani
C7 .2133(2) .2834(4) .43650(10) .0798(6) Uani
C8 .2951(2) .1297(3) .47240(10) .0695(5) Uani
C9 .39020(10) .1803(3) .54372(9) .0547(5) Uani
C10 .45650(10) .4806(3) .73422(8) .0471(4) Uani
C11 .47660(10) .6685(3) .78160(10) .0715(6) Uani
C12 .4373(2) .6863(4) .85160(10) .0987(7) Uani
C13 .3783(2) .5217(5) .87360(10) .1005(8) Uani
C14 .3572(2) .3347(5) .82660(10) .0903(7) Uani
C15 .39650(10) .3132(3) .75710(10) .0662(5) Uani
H1OH .582(2) .641(3) .6080(10) .121(8) Uiso
H3 .722(2) .039(4) .7220(10) .126(8) Uiso
H5 .323(2) .695(3) .5650(10) .100(7) Uiso
H6 .173(2) .602(3) .4490(10) .113(7) Uiso
H7 .146(2) .242(4) .3860(10) .109(7) Uiso
H8 .291(2) -.024(3) .4500(10) .110(7) Uiso
H9 .4470(10) .072(3) .5684(9) .075(5) Uiso
H11 .514(2) .777(4) .7650(10) .118(7) Uiso
H12 .451(2) .822(4) .8840(10) .141(9) Uiso
H13 .352(2) .534(4) .9220(10) .126(8) Uiso
H14 .318(2) .210(4) .8410(10) .138(8) Uiso
H15 .389(2) .169(3) .7230(10) .108(7) Uiso

loop_
_geom_angle_atom_site_label_1
_geom_angle_atom_site_label_2
_geom_angle_atom_site_label_3
_geom_angle
_geom_angle_publ_flag
C1 O1 H1OH 111.0(10) yes
O1 C1 C2 109.50(10) yes
O1 C1 C4 110.10(10) yes
O1 C1 C10 107.00(10) yes
C2 C1 C4 112.10(10) yes
C2 C1 C10 107.90(10) yes
C4 C1 C10 110.20(10) yes
C1 C2 C3 177.2(2) yes
C2 C3 H3 174.0(10) yes
C1 C4 C5 117.90(10) ?
C1 C4 C9 122.90(10) ?
C5 C4 C9 119.30(10) ?
C4 C5 C6 120.1(2) ?
C4 C5 H5 122.2(9) ?
C6 C5 H5 117.7(9) ?
C5 C6 C7 120.4(2) ?
C5 C6 H6 115.0(10) ?
C7 C6 H6 124.0(10) ?
C6 C7 C8 119.9(2) ?
C6 C7 H7 121.0(10) ?
C8 C7 H7 118.0(10) ?
C7 C8 C9 120.2(2) ?
C7 C8 H8 123.0(10) ?
C9 C8 H8 117.0(10) ?
C4 C9 C8 120.2(2) ?
C4 C9 H9 120.2(9) ?
C8 C9 H9 119.6(9) ?
C1 C10 C11 121.8(2) ?
C1 C10 C15 119.10(10) ?
C11 C10 C15 119.1(2) ?
C10 C11 C12 119.6(2) ?
C10 C11 H11 117.0(10) ?
C12 C11 H11 122.0(10) ?
C11 C12 C13 121.0(2) ?
C11 C12 H12 118.0(10) ?
C13 C12 H12 120.0(10) ?
C12 C13 C14 119.8(2) ?
C12 C13 H13 120.0(10) ?
C14 C13 H13 119.0(10) ?
C13 C14 C15 120.0(2) ?
C13 C14 H14 122.0(10) ?
C15 C14 H14 117.0(10) ?
C10 C15 C14 120.4(2) ?
C10 C15 H15 116.0(10) ?
C14 C15 H15 122.0(10) ?

loop_
_geom_bond_atom_site_label_1
_geom_bond_atom_site_label_2
_geom_bond_distance
_geom_bond_publ_flag
O1 C1 1.430(2) yes
O1 H1OH 0.83(2) yes
C1 C2 1.476(2) yes
C1 C4 1.530(2) yes
C1 C10 1.530(2) yes
C2 C3 1.169(2) yes
C3 H3 0.95(2) ?
C4 C5 1.383(2) ?
C4 C9 1.376(2) ?
C5 C6 1.381(2) ?
C5 H5 1.02(2) ?
C6 C7 1.375(3) ?
C6 H6 0.93(2) ?
C7 C8 1.363(3) ?
C7 H7 1.00(2) ?
C8 C9 1.394(2) ?
C8 H8 1.01(2) ?
C9 H9 0.95(2) ?
C10 C11 1.375(3) ?
C10 C15 1.384(3) ?
C11 C12 1.389(3) ?
C11 H11 0.90(2) ?
C12 C13 1.357(4) ?
C12 H12 0.97(2) ?
C13 C14 1.368(4) ?
C13 H13 0.95(2) ?
C14 C15 1.382(3) ?
C14 H14 0.98(2) ?
C15 H15 1.04(2) ?
